data_7201591
loop_
_publ_author_name
'Du, Miao'
'Zhang, Zhi-Hui'
'You, Yan-Ping'
'Zhao, Xiao-Jun'

_publ_section_title
;
 R-Isophthalate (R = --H, --NO2, and --COOH) as modular building blocks
 for mixed-ligand coordination polymers incorporated with a versatile
 connector 4-amino-3,5-bis(3-pyridyl)-1,2,4-triazole
;
_journal_issue 3
_journal_name_full CrystEngComm
_journal_page_first 306
_journal_paper_doi 10.1039/b711447h
_journal_volume 10
_journal_year 2008
_chemical_formula_sum 'C20 H18 Cu N6 O6'
_chemical_formula_weight 501.94
_chemical_name_systematic
;
?
;
_space_group_IT_number 2
_symmetry_cell_setting triclinic
_symmetry_space_group_name_Hall '-P 1'
_symmetry_space_group_name_H-M 'P -1'
_atom_sites_solution_hydrogens geom
_atom_sites_solution_primary direct
_atom_sites_solution_secondary difmap
_audit_creation_method SHELXL-97
_cell_angle_alpha 66.846(1)
_cell_angle_beta 89.438(2)
_cell_angle_gamma 79.388(1)
_cell_formula_units_Z 2
_cell_length_a 9.0733(5)
_cell_length_b 10.0843(5)
_cell_length_c 12.3969(7)
_cell_measurement_reflns_used 4462
_cell_measurement_temperature 293(2)
_cell_measurement_theta_max 27.80
_cell_measurement_theta_min 2.24
_cell_volume 1022.62(10)
_computing_cell_refinement 'Bruker APEX II'
_computing_data_collection 'Bruker APEX II'
_computing_data_reduction 'Bruker SAINT'
_computing_molecular_graphics 'Bruker SHELXTL'
_computing_publication_material 'Bruker SHELXTL'
_computing_structure_refinement 'SHELXL-97 (Sheldrick, 1997)'
_computing_structure_solution 'SHELXS-97 (Sheldrick, 1990)'
_diffrn_ambient_temperature 293(2)
_diffrn_measured_fraction_theta_full 0.987
_diffrn_measured_fraction_theta_max 0.987
_diffrn_measurement_device_type 'APEX II CCD area detector'
_diffrn_measurement_method 'phi and omega scans'
_diffrn_radiation_monochromator graphite
_diffrn_radiation_source 'fine-focus sealed tube'
_diffrn_radiation_type MoK\a
_diffrn_radiation_wavelength 0.71073
_diffrn_reflns_av_R_equivalents 0.0103
_diffrn_reflns_av_sigmaI/netI 0.0184
_diffrn_reflns_limit_h_max 10
_diffrn_reflns_limit_h_min -6
_diffrn_reflns_limit_k_max 11
_diffrn_reflns_limit_k_min -12
_diffrn_reflns_limit_l_max 14
_diffrn_reflns_limit_l_min -14
_diffrn_reflns_number 5603
_diffrn_reflns_theta_full 25.03
_diffrn_reflns_theta_max 25.03
_diffrn_reflns_theta_min 2.24
_exptl_absorpt_coefficient_mu 1.121
_exptl_absorpt_correction_T_max 1.000000
_exptl_absorpt_correction_T_min 0.768103
_exptl_absorpt_correction_type multi-scan
_exptl_absorpt_process_details SADABS
_exptl_crystal_colour Blue
_exptl_crystal_density_diffrn 1.630
_exptl_crystal_density_meas ?
_exptl_crystal_density_method 'not measured'
_exptl_crystal_description Block
_exptl_crystal_F_000 514
_exptl_crystal_size_max 0.46
_exptl_crystal_size_mid 0.24
_exptl_crystal_size_min 0.16
_refine_diff_density_max 0.492
_refine_diff_density_min -0.549
_refine_diff_density_rms 0.053
_refine_ls_extinction_method none
_refine_ls_goodness_of_fit_ref 1.047
_refine_ls_hydrogen_treatment constr
_refine_ls_matrix_type full
_refine_ls_number_parameters 298
_refine_ls_number_reflns 3568
_refine_ls_number_restraints 0
_refine_ls_restrained_S_all 1.047
_refine_ls_R_factor_all 0.0298
_refine_ls_R_factor_gt 0.0271
_refine_ls_shift/su_max 0.001
_refine_ls_shift/su_mean 0.000
_refine_ls_structure_factor_coef Fsqd
_refine_ls_weighting_details 'calc w=1/[\s^2^(Fo^2^)+(0.0320P)^2^+0.9784P] where P=(Fo^2^+2Fc^2^)/3'
_refine_ls_weighting_scheme calc
_refine_ls_wR_factor_gt 0.0714
_refine_ls_wR_factor_ref 0.0728
_reflns_number_gt 3301
_reflns_number_total 3568
_reflns_threshold_expression >2sigma(I)
_cod_data_source_file b711447h.txt
_cod_data_source_block 2a
_cod_depositor_comments
;
The following automatic conversions were performed:
'_symmetry_cell_setting' value 'Triclinic' changed to 'triclinic'
according to '/home/saulius/struct/CIF-dictionaries/cif_core.dic'
dictionary named 'cif_core.dic' version 2.4.1 from
2010-06-29.

'_exptl_absorpt_correction_type' value 'Multi-Scan' changed
to 'multi-scan' according to
'/home/saulius/struct/CIF-dictionaries/cif_core.dic' dictionary named
'cif_core.dic' version 2.4.1 from 2010-06-29.

Automatic conversion script
Id: cif_fix_enum 1527 2010-12-29 10:47:43Z saulius 

The following automatic conversions were performed:

'_exptl_crystal_density_meas' value 'None' was changed to '?' - the
value is perceived as not measured.

Automatic conversion script
Id: cif_fix_values 3008 2015-01-20 13:52:24Z robertas 
;
_cod_original_cell_volume 1022.63(10)
_cod_original_sg_symbol_H-M P-1
_cod_database_code 7201591

loop_
_symmetry_equiv_pos_as_xyz
'x, y, z'
'-x, -y, -z'

loop_
_atom_site_label
_atom_site_type_symbol
_atom_site_fract_x
_atom_site_fract_y
_atom_site_fract_z
_atom_site_U_iso_or_equiv
_atom_site_adp_type
_atom_site_occupancy
_atom_site_symmetry_multiplicity
_atom_site_calc_flag
_atom_site_refinement_flags
_atom_site_disorder_assembly
_atom_site_disorder_group
Cu1 Cu 0.66858(3) 0.59780(2) 0.54449(2) 0.02197(9) Uani 1 1 d . . .
O1 O 0.67625(17) 0.80000(15) 0.53889(13) 0.0264(3) Uani 1 1 d . . .
O2 O 0.8703(2) 0.64868(17) 0.65595(18) 0.0437(5) Uani 1 1 d . . .
O3 O 0.57015(18) 1.31392(17) 0.54060(16) 0.0353(4) Uani 1 1 d . . .
O4 O 0.76490(17) 1.39611(15) 0.58026(14) 0.0286(3) Uani 1 1 d . . .
N1 N 0.5664(2) 0.54490(19) 0.69893(16) 0.0265(4) Uani 1 1 d . . .
N2 N 0.4272(2) 0.1945(2) 1.05948(17) 0.0343(5) Uani 1 1 d . . .
N3 N 0.4775(2) 0.0527(2) 1.14123(17) 0.0352(5) Uani 1 1 d . . .
N4 N 0.6480(2) 0.11251(19) 1.01409(16) 0.0270(4) Uani 1 1 d . . .
N5 N 0.7849(2) 0.0992(2) 0.9624(2) 0.0495(6) Uani 1 1 d . . .
H5A' H 0.8520 0.0201 0.9933 0.059 Uiso 1 1 calc R . .
H5B' H 0.8017 0.1700 0.8997 0.059 Uiso 1 1 calc R . .
N6 N 0.7362(2) -0.33418(18) 1.37843(15) 0.0244(4) Uani 1 1 d . . .
C1 C 0.5118(3) 0.3756(2) 0.88631(19) 0.0266(5) Uani 1 1 d . . .
C2 C 0.5901(3) 0.4100(2) 0.78593(19) 0.0269(5) Uani 1 1 d . . .
H2 H 0.6624 0.3364 0.7782 0.032 Uiso 1 1 calc R . .
C3 C 0.4640(3) 0.6507(2) 0.7108(2) 0.0319(5) Uani 1 1 d . . .
H3 H 0.4487 0.7447 0.6514 0.038 Uiso 1 1 calc R . .
C4 C 0.3804(3) 0.6264(3) 0.8071(2) 0.0368(6) Uani 1 1 d . . .
H4 H 0.3093 0.7023 0.8125 0.044 Uiso 1 1 calc R . .
C5 C 0.4036(3) 0.4879(3) 0.8955(2) 0.0360(6) Uani 1 1 d . . .
H5 H 0.3475 0.4691 0.9612 0.043 Uiso 1 1 calc R . .
C6 C 0.5298(2) 0.2292(2) 0.98412(19) 0.0267(5) Uani 1 1 d . . .
C7 C 0.6112(3) 0.0060(2) 1.11352(19) 0.0265(5) Uani 1 1 d . . .
C8 C 0.7023(2) -0.1394(2) 1.18579(19) 0.0256(5) Uani 1 1 d . . .
C9 C 0.6677(2) -0.2008(2) 1.30217(19) 0.0251(5) Uani 1 1 d . . .
H9 H 0.5932 -0.1465 1.3286 0.030 Uiso 1 1 calc R . .
C10 C 0.8445(3) -0.4113(2) 1.3401(2) 0.0293(5) Uani 1 1 d . . .
H10 H 0.8928 -0.5042 1.3920 0.035 Uiso 1 1 calc R . .
C11 C 0.8864(3) -0.3571(3) 1.2259(2) 0.0351(5) Uani 1 1 d . . .
H11 H 0.9625 -0.4129 1.2021 0.042 Uiso 1 1 calc R . .
C12 C 0.8154(3) -0.2201(3) 1.1471(2) 0.0327(5) Uani 1 1 d . . .
H12 H 0.8425 -0.1825 1.0699 0.039 Uiso 1 1 calc R . .
C13 C 0.8467(2) 0.9009(2) 0.61531(19) 0.0260(5) Uani 1 1 d . . .
C14 C 0.7515(2) 1.0366(2) 0.58726(18) 0.0229(4) Uani 1 1 d . . .
H14 H 0.6526 1.0514 0.5592 0.027 Uiso 1 1 calc R . .
C15 C 0.8047(2) 1.1502(2) 0.60131(19) 0.0235(4) Uani 1 1 d . . .
C16 C 0.9521(3) 1.1272(3) 0.6432(2) 0.0386(6) Uani 1 1 d . . .
H16 H 0.9877 1.2030 0.6527 0.046 Uiso 1 1 calc R . .
C17 C 1.0469(3) 0.9918(3) 0.6712(3) 0.0487(7) Uani 1 1 d . . .
H17 H 1.1460 0.9771 0.6989 0.058 Uiso 1 1 calc R . .
C18 C 0.9941(3) 0.8794(3) 0.6579(2) 0.0380(6) Uani 1 1 d . . .
H18 H 1.0575 0.7884 0.6774 0.046 Uiso 1 1 calc R . .
C19 C 0.7948(2) 0.7752(2) 0.60214(19) 0.0260(5) Uani 1 1 d . . .
C20 C 0.7026(2) 1.2974(2) 0.57066(17) 0.0210(4) Uani 1 1 d . . .
O5 O 0.8396(2) 0.6360(2) 0.89044(18) 0.0583(6) Uani 1 1 d . . .
H5B H 0.8484 0.6441 0.8181 0.087 Uiso 1 1 d R . .
H5A H 0.7573 0.6985 0.8913 0.087 Uiso 1 1 d R . .
O6 O 0.8909(2) 0.3251(2) 0.0124(2) 0.0602(6) Uani 1 1 d . . .
H6A H 0.8655 0.4206 -0.0264 0.090 Uiso 1 1 d R . .
H6B H 0.9753 0.3243 0.0523 0.090 Uiso 1 1 d R . .

loop_
_atom_site_aniso_label
_atom_site_aniso_U_11
_atom_site_aniso_U_22
_atom_site_aniso_U_33
_atom_site_aniso_U_23
_atom_site_aniso_U_13
_atom_site_aniso_U_12
Cu1 0.02942(16) 0.01178(13) 0.02271(15) -0.00571(10) 0.00075(10) -0.00179(10)
O1 0.0342(9) 0.0169(7) 0.0289(8) -0.0095(6) -0.0023(7) -0.0060(6)
O2 0.0423(10) 0.0161(8) 0.0686(13) -0.0162(8) -0.0148(9) 0.0032(7)
O3 0.0265(9) 0.0246(8) 0.0518(10) -0.0153(8) -0.0087(8) 0.0028(7)
O4 0.0331(9) 0.0141(7) 0.0380(9) -0.0105(6) 0.0005(7) -0.0030(6)
N1 0.0322(10) 0.0190(9) 0.0251(9) -0.0061(7) 0.0013(8) -0.0033(8)
N2 0.0345(11) 0.0264(10) 0.0281(10) 0.0000(8) 0.0042(8) 0.0028(8)
N3 0.0348(11) 0.0270(10) 0.0289(10) 0.0006(8) 0.0045(8) 0.0026(9)
N4 0.0292(10) 0.0218(9) 0.0247(9) -0.0051(8) 0.0042(8) -0.0018(8)
N5 0.0378(12) 0.0317(11) 0.0515(14) 0.0057(10) 0.0213(11) 0.0074(10)
N6 0.0278(10) 0.0171(8) 0.0260(9) -0.0074(7) -0.0007(7) -0.0015(7)
C1 0.0293(12) 0.0223(11) 0.0245(11) -0.0065(9) -0.0010(9) -0.0023(9)
C2 0.0311(12) 0.0198(10) 0.0263(11) -0.0075(9) -0.0009(9) -0.0007(9)
C3 0.0386(13) 0.0188(11) 0.0305(12) -0.0044(9) 0.0025(10) 0.0002(10)
C4 0.0390(14) 0.0257(12) 0.0372(13) -0.0087(10) 0.0065(11) 0.0055(10)
C5 0.0380(14) 0.0315(13) 0.0312(12) -0.0077(10) 0.0087(10) -0.0004(11)
C6 0.0294(12) 0.0234(11) 0.0226(11) -0.0058(9) 0.0004(9) -0.0014(9)
C7 0.0297(12) 0.0236(11) 0.0224(11) -0.0061(9) 0.0008(9) -0.0031(9)
C8 0.0270(11) 0.0220(11) 0.0253(11) -0.0072(9) -0.0013(9) -0.0034(9)
C9 0.0271(11) 0.0188(10) 0.0269(11) -0.0083(9) 0.0010(9) -0.0006(9)
C10 0.0308(12) 0.0200(11) 0.0315(12) -0.0074(9) -0.0015(9) 0.0020(9)
C11 0.0356(13) 0.0289(12) 0.0367(13) -0.0133(10) 0.0065(10) 0.0037(10)
C12 0.0382(13) 0.0286(12) 0.0264(12) -0.0082(10) 0.0054(10) -0.0015(10)
C13 0.0291(12) 0.0167(10) 0.0319(12) -0.0100(9) -0.0005(9) -0.0032(9)
C14 0.0230(11) 0.0176(10) 0.0265(11) -0.0077(8) -0.0025(8) -0.0025(8)
C15 0.0269(11) 0.0147(10) 0.0280(11) -0.0084(8) 0.0000(9) -0.0022(8)
C16 0.0343(13) 0.0219(12) 0.0627(17) -0.0202(11) -0.0107(12) -0.0045(10)
C17 0.0296(13) 0.0301(13) 0.086(2) -0.0250(14) -0.0205(14) 0.0011(11)
C18 0.0306(13) 0.0200(11) 0.0610(17) -0.0172(11) -0.0105(12) 0.0041(10)
C19 0.0301(12) 0.0177(10) 0.0319(12) -0.0123(9) 0.0019(9) -0.0031(9)
C20 0.0286(12) 0.0146(10) 0.0188(10) -0.0060(8) 0.0020(8) -0.0037(8)
O5 0.0516(12) 0.0575(13) 0.0434(11) -0.0042(10) 0.0081(9) 0.0069(10)
O6 0.0547(13) 0.0546(13) 0.0682(14) -0.0230(11) 0.0091(11) -0.0063(10)

loop_
_atom_type_symbol
_atom_type_description
_atom_type_scat_dispersion_real
_atom_type_scat_dispersion_imag
_atom_type_scat_source
C C 0.0033 0.0016 'International Tables Vol C Tables 4.2.6.8 and 6.1.1.4'
H H 0.0000 0.0000 'International Tables Vol C Tables 4.2.6.8 and 6.1.1.4'
N N 0.0061 0.0033 'International Tables Vol C Tables 4.2.6.8 and 6.1.1.4'
O O 0.0106 0.0060 'International Tables Vol C Tables 4.2.6.8 and 6.1.1.4'
Cu Cu 0.3201 1.2651 'International Tables Vol C Tables 4.2.6.8 and 6.1.1.4'

loop_
_geom_angle_atom_site_label_1
_geom_angle_atom_site_label_2
_geom_angle_atom_site_label_3
_geom_angle
_geom_angle_site_symmetry_1
_geom_angle_site_symmetry_3
_geom_angle_publ_flag
O4 Cu1 N6 92.05(7) 1_545 1_564 ?
O4 Cu1 O1 150.27(7) 1_545 . ?
N6 Cu1 O1 87.87(7) 1_564 . ?
O4 Cu1 N1 93.30(7) 1_545 . ?
N6 Cu1 N1 170.72(7) 1_564 . ?
O1 Cu1 N1 91.23(7) . . ?
O4 Cu1 O3 120.49(6) 1_545 2_676 ?
N6 Cu1 O3 86.13(7) 1_564 2_676 ?
O1 Cu1 O3 89.18(6) . 2_676 ?
N1 Cu1 O3 84.63(7) . 2_676 ?
C19 O1 Cu1 102.30(12) . . ?
C20 O3 Cu1 165.68(15) . 2_676 ?
C20 O4 Cu1 125.93(14) . 1_565 ?
C3 N1 C2 118.5(2) . . ?
C3 N1 Cu1 117.05(15) . . ?
C2 N1 Cu1 124.42(15) . . ?
C6 N2 N3 108.37(18) . . ?
C7 N3 N2 107.18(18) . . ?
C7 N4 C6 105.78(18) . . ?
C7 N4 N5 124.16(18) . . ?
C6 N4 N5 129.98(18) . . ?
N4 N5 H5A' 120.0 . . ?
N4 N5 H5B' 120.0 . . ?
H5A' N5 H5B' 120.0 . . ?
C9 N6 C10 118.03(19) . . ?
C9 N6 Cu1 116.82(14) . 1_546 ?
C10 N6 Cu1 125.15(14) . 1_546 ?
C2 C1 C5 117.4(2) . . ?
C2 C1 C6 125.8(2) . . ?
C5 C1 C6 116.8(2) . . ?
N1 C2 C1 122.9(2) . . ?
N1 C2 H2 118.5 . . ?
C1 C2 H2 118.5 . . ?
N1 C3 C4 122.6(2) . . ?
N1 C3 H3 118.7 . . ?
C4 C3 H3 118.7 . . ?
C3 C4 C5 118.8(2) . . ?
C3 C4 H4 120.6 . . ?
C5 C4 H4 120.6 . . ?
C4 C5 C1 119.8(2) . . ?
C4 C5 H5 120.1 . . ?
C1 C5 H5 120.1 . . ?
N2 C6 N4 109.06(18) . . ?
N2 C6 C1 121.92(19) . . ?
N4 C6 C1 129.0(2) . . ?
N3 C7 N4 109.59(19) . . ?
N3 C7 C8 122.1(2) . . ?
N4 C7 C8 128.3(2) . . ?
C9 C8 C12 118.1(2) . . ?
C9 C8 C7 115.82(19) . . ?
C12 C8 C7 126.0(2) . . ?
N6 C9 C8 123.3(2) . . ?
N6 C9 H9 118.3 . . ?
C8 C9 H9 118.3 . . ?
N6 C10 C11 122.0(2) . . ?
N6 C10 H10 119.0 . . ?
C11 C10 H10 119.0 . . ?
C12 C11 C10 120.0(2) . . ?
C12 C11 H11 120.0 . . ?
C10 C11 H11 120.0 . . ?
C11 C12 C8 118.5(2) . . ?
C11 C12 H12 120.8 . . ?
C8 C12 H12 120.8 . . ?
C18 C13 C14 119.7(2) . . ?
C18 C13 C19 118.41(19) . . ?
C14 C13 C19 121.9(2) . . ?
C15 C14 C13 119.9(2) . . ?
C15 C14 H14 120.1 . . ?
C13 C14 H14 120.1 . . ?
C16 C15 C14 119.70(19) . . ?
C16 C15 C20 120.17(19) . . ?
C14 C15 C20 120.13(19) . . ?
C15 C16 C17 120.4(2) . . ?
C15 C16 H16 119.8 . . ?
C17 C16 H16 119.8 . . ?
C18 C17 C16 119.8(2) . . ?
C18 C17 H17 120.1 . . ?
C16 C17 H17 120.1 . . ?
C17 C18 C13 120.5(2) . . ?
C17 C18 H18 119.8 . . ?
C13 C18 H18 119.8 . . ?
O2 C19 O1 122.5(2) . . ?
O2 C19 C13 118.1(2) . . ?
O1 C19 C13 119.34(18) . . ?
O3 C20 O4 125.36(19) . . ?
O3 C20 C15 119.63(18) . . ?
O4 C20 C15 115.01(18) . . ?
H5B O5 H5A 107.7 . . ?
H6A O6 H6B 97.4 . . ?

loop_
_geom_bond_atom_site_label_1
_geom_bond_atom_site_label_2
_geom_bond_distance
_geom_bond_site_symmetry_2
_geom_bond_publ_flag
Cu1 O4 1.9341(14) 1_545 ?
Cu1 N6 2.0260(18) 1_564 ?
Cu1 O1 2.0269(14) . ?
Cu1 N1 2.0381(18) . ?
Cu1 O3 2.2788(16) 2_676 ?
O1 C19 1.264(3) . ?
O2 C19 1.249(3) . ?
O3 C20 1.224(3) . ?
O3 Cu1 2.2788(16) 2_676 ?
O4 C20 1.275(3) . ?
O4 Cu1 1.9341(14) 1_565 ?
N1 C3 1.333(3) . ?
N1 C2 1.343(3) . ?
N2 C6 1.307(3) . ?
N2 N3 1.382(3) . ?
N3 C7 1.312(3) . ?
N4 C7 1.367(3) . ?
N4 C6 1.368(3) . ?
N4 N5 1.400(3) . ?
N5 H5A' 0.8600 . ?
N5 H5B' 0.8600 . ?
N6 C9 1.339(3) . ?
N6 C10 1.340(3) . ?
N6 Cu1 2.0260(18) 1_546 ?
C1 C2 1.381(3) . ?
C1 C5 1.396(3) . ?
C1 C6 1.478(3) . ?
C2 H2 0.9300 . ?
C3 C4 1.372(3) . ?
C3 H3 0.9300 . ?
C4 C5 1.374(3) . ?
C4 H4 0.9300 . ?
C5 H5 0.9300 . ?
C7 C8 1.473(3) . ?
C8 C9 1.387(3) . ?
C8 C12 1.391(3) . ?
C9 H9 0.9300 . ?
C10 C11 1.380(3) . ?
C10 H10 0.9300 . ?
C11 C12 1.378(3) . ?
C11 H11 0.9300 . ?
C12 H12 0.9300 . ?
C13 C18 1.390(3) . ?
C13 C14 1.392(3) . ?
C13 C19 1.497(3) . ?
C14 C15 1.391(3) . ?
C14 H14 0.9300 . ?
C15 C16 1.384(3) . ?
C15 C20 1.505(3) . ?
C16 C17 1.388(3) . ?
C16 H16 0.9300 . ?
C17 C18 1.375(4) . ?
C17 H17 0.9300 . ?
C18 H18 0.9300 . ?
O5 H5B 0.8720 . ?
O5 H5A 0.8870 . ?
O6 H6A 0.8760 . ?
O6 H6B 0.9126 . ?

loop_
_geom_torsion_atom_site_label_1
_geom_torsion_atom_site_label_2
_geom_torsion_atom_site_label_3
_geom_torsion_atom_site_label_4
_geom_torsion
_geom_torsion_site_symmetry_1
_geom_torsion_site_symmetry_2
_geom_torsion_site_symmetry_3
_geom_torsion_site_symmetry_4
_geom_torsion_publ_flag
O4 Cu1 O1 C19 -14.5(2) 1_545 . . . ?
N6 Cu1 O1 C19 -104.87(14) 1_564 . . . ?
N1 Cu1 O1 C19 84.37(14) . . . . ?
O3 Cu1 O1 C19 168.98(14) 2_676 . . . ?
O4 Cu1 N1 C3 -170.81(17) 1_545 . . . ?
O1 Cu1 N1 C3 38.58(18) . . . . ?
O3 Cu1 N1 C3 -50.48(17) 2_676 . . . ?
O4 Cu1 N1 C2 5.78(18) 1_545 . . . ?
O1 Cu1 N1 C2 -144.83(18) . . . . ?
O3 Cu1 N1 C2 126.11(18) 2_676 . . . ?
C6 N2 N3 C7 0.8(3) . . . . ?
C3 N1 C2 C1 0.8(3) . . . . ?
Cu1 N1 C2 C1 -175.70(17) . . . . ?
C5 C1 C2 N1 0.2(3) . . . . ?
C6 C1 C2 N1 178.6(2) . . . . ?
C2 N1 C3 C4 -1.2(4) . . . . ?
Cu1 N1 C3 C4 175.6(2) . . . . ?
N1 C3 C4 C5 0.5(4) . . . . ?
C3 C4 C5 C1 0.5(4) . . . . ?
C2 C1 C5 C4 -0.9(4) . . . . ?
C6 C1 C5 C4 -179.5(2) . . . . ?
N3 N2 C6 N4 0.1(3) . . . . ?
N3 N2 C6 C1 -178.7(2) . . . . ?
C7 N4 C6 N2 -0.9(3) . . . . ?
N5 N4 C6 N2 -177.7(2) . . . . ?
C7 N4 C6 C1 177.7(2) . . . . ?
N5 N4 C6 C1 0.9(4) . . . . ?
C2 C1 C6 N2 -161.1(2) . . . . ?
C5 C1 C6 N2 17.4(3) . . . . ?
C2 C1 C6 N4 20.4(4) . . . . ?
C5 C1 C6 N4 -161.2(2) . . . . ?
N2 N3 C7 N4 -1.4(3) . . . . ?
N2 N3 C7 C8 176.9(2) . . . . ?
C6 N4 C7 N3 1.5(3) . . . . ?
N5 N4 C7 N3 178.5(2) . . . . ?
C6 N4 C7 C8 -176.7(2) . . . . ?
N5 N4 C7 C8 0.4(4) . . . . ?
N3 C7 C8 C9 -22.4(3) . . . . ?
N4 C7 C8 C9 155.5(2) . . . . ?
N3 C7 C8 C12 155.9(2) . . . . ?
N4 C7 C8 C12 -26.1(4) . . . . ?
C10 N6 C9 C8 0.6(3) . . . . ?
Cu1 N6 C9 C8 179.82(17) 1_546 . . . ?
C12 C8 C9 N6 -0.9(3) . . . . ?
C7 C8 C9 N6 177.6(2) . . . . ?
C9 N6 C10 C11 0.2(3) . . . . ?
Cu1 N6 C10 C11 -179.02(18) 1_546 . . . ?
N6 C10 C11 C12 -0.5(4) . . . . ?
C10 C11 C12 C8 0.2(4) . . . . ?
C9 C8 C12 C11 0.5(3) . . . . ?
C7 C8 C12 C11 -177.8(2) . . . . ?
C18 C13 C14 C15 0.4(3) . . . . ?
C19 C13 C14 C15 179.8(2) . . . . ?
C13 C14 C15 C16 -0.1(3) . . . . ?
C13 C14 C15 C20 179.75(19) . . . . ?
C14 C15 C16 C17 0.1(4) . . . . ?
C20 C15 C16 C17 -179.7(2) . . . . ?
C15 C16 C17 C18 -0.4(5) . . . . ?
C16 C17 C18 C13 0.7(5) . . . . ?
C14 C13 C18 C17 -0.7(4) . . . . ?
C19 C13 C18 C17 179.9(3) . . . . ?
Cu1 O1 C19 O2 -4.4(3) . . . . ?
Cu1 O1 C19 C13 176.51(17) . . . . ?
C18 C13 C19 O2 17.7(3) . . . . ?
C14 C13 C19 O2 -161.8(2) . . . . ?
C18 C13 C19 O1 -163.2(2) . . . . ?
C14 C13 C19 O1 17.3(3) . . . . ?
Cu1 O3 C20 O4 34.8(8) 2_676 . . . ?
Cu1 O3 C20 C15 -146.0(5) 2_676 . . . ?
Cu1 O4 C20 O3 -2.4(3) 1_565 . . . ?
Cu1 O4 C20 C15 178.41(13) 1_565 . . . ?
C16 C15 C20 O3 -175.5(2) . . . . ?
C14 C15 C20 O3 4.7(3) . . . . ?
C16 C15 C20 O4 3.7(3) . . . . ?
C14 C15 C20 O4 -176.07(19) . . . . ?
